data_7039389
loop_
_publ_author_name
'\<Skoch, Karel'
'Uhl\'ik, Filip'
'C\'isa\<rov\'a, Ivana'
'\<St\<epni\<cka, Petr'

_publ_section_title
;
 Silver(i) complexes with 1'-(diphenylphosphino)-1-cyanoferrocene: the art
 of improvisation in coordination.
;
_journal_issue 26
_journal_name_full 'Dalton transactions (Cambridge, England : 2003)'
_journal_page_first 10655
_journal_page_last 10671
_journal_paper_doi 10.1039/c6dt01843b
_journal_volume 45
_journal_year 2016
_chemical_formula_moiety 'C48 H36 Ag2 Fe2 N4 P2'
_chemical_formula_sum 'C48 H36 Ag2 Fe2 N4 P2'
_chemical_formula_weight 1058.19
_chemical_name_systematic
; 
 ? 
;
_space_group_crystal_system monoclinic
_space_group_IT_number 14
_space_group_name_Hall '-P 2yn'
_space_group_name_H-M_alt 'P 1 21/n 1'
_symmetry_space_group_name_Hall '-P 2yn'
_symmetry_space_group_name_H-M 'P 1 21/n 1'
_atom_sites_solution_hydrogens geom
_atom_sites_solution_primary direct
_atom_sites_solution_secondary difmap
_audit_creation_method SHELXL-2014/7
_audit_update_record
;
2016-03-24 deposited with the CCDC.
2016-06-01 downloaded from the CCDC.
;
_cell_angle_alpha 90.00
_cell_angle_beta 90.5317(7)
_cell_angle_gamma 90.00
_cell_formula_units_Z 4
_cell_length_a 10.9157(2)
_cell_length_b 33.0460(6)
_cell_length_c 13.5246(3)
_cell_measurement_reflns_used 9584
_cell_measurement_temperature 150(2)
_cell_measurement_theta_max 27.47
_cell_measurement_theta_min 2.38
_cell_volume 4878.39(17)
_computing_cell_refinement 'Bruker SAINT'
_computing_data_collection 'Bruker APEX2'
_computing_data_reduction 'Bruker SAINT'
_computing_molecular_graphics 'PLATON (Spek, 2003)'
_computing_publication_material 'PLATON (Spek, 2003)'
_computing_structure_refinement 'SHELXL2014 (Sheldrick, 2014)'
_computing_structure_solution 'SHELXS-97 (Sheldrick, 2008)'
_diffrn_ambient_temperature 150(2)
_diffrn_measured_fraction_theta_full 1.000
_diffrn_measured_fraction_theta_max 1.000
_diffrn_measurement_device_type 'Bruker APEX-II CCD'
_diffrn_measurement_method '\f and \w scans'
_diffrn_radiation_monochromator graphite
_diffrn_radiation_source 'fine-focus sealed tube'
_diffrn_radiation_type MoK\a
_diffrn_radiation_wavelength 0.71073
_diffrn_reflns_av_R_equivalents 0.0239
_diffrn_reflns_av_unetI/netI 0.0167
_diffrn_reflns_Laue_measured_fraction_full 1.000
_diffrn_reflns_Laue_measured_fraction_max 1.000
_diffrn_reflns_limit_h_max 11
_diffrn_reflns_limit_h_min -14
_diffrn_reflns_limit_k_max 42
_diffrn_reflns_limit_k_min -42
_diffrn_reflns_limit_l_max 17
_diffrn_reflns_limit_l_min -17
_diffrn_reflns_number 83740
_diffrn_reflns_point_group_measured_fraction_full 1.000
_diffrn_reflns_point_group_measured_fraction_max 1.000
_diffrn_reflns_theta_full 25.242
_diffrn_reflns_theta_max 27.499
_diffrn_reflns_theta_min 1.627
_exptl_absorpt_coefficient_mu 1.474
_exptl_absorpt_correction_T_max 0.710
_exptl_absorpt_correction_T_min 0.612
_exptl_absorpt_correction_type numerical
_exptl_absorpt_process_details 'SADABS V2012/1 (Bruker AXS Inc.)'
_exptl_crystal_colour orange
_exptl_crystal_density_diffrn 1.441
_exptl_crystal_density_method 'not measured'
_exptl_crystal_description prism
_exptl_crystal_F_000 2112
_exptl_crystal_size_max 0.37
_exptl_crystal_size_mid 0.28
_exptl_crystal_size_min 0.25
_platon_squeeze_details
;
Unkown amount of solvent molecules (hexane and acetone) used
 for crystallization remains present within channels between
 the angular infinite coordination chains. Attempts to 
 identify and refine these molecules failed.
;
_refine_diff_density_max 0.361
_refine_diff_density_min -0.474
_refine_diff_density_rms 0.057
_refine_ls_extinction_method none
_refine_ls_goodness_of_fit_ref 1.053
_refine_ls_hydrogen_treatment constr
_refine_ls_matrix_type full
_refine_ls_number_parameters 523
_refine_ls_number_reflns 11219
_refine_ls_number_restraints 0
_refine_ls_restrained_S_all 1.053
_refine_ls_R_factor_all 0.0297
_refine_ls_R_factor_gt 0.0244
_refine_ls_shift/su_max 0.002
_refine_ls_shift/su_mean 0.000
_refine_ls_structure_factor_coef Fsqd
_refine_ls_weighting_details 'w=1/[\s^2^(Fo^2^)+(0.0176P)^2^+3.9167P] where P=(Fo^2^+2Fc^2^)/3'
_refine_ls_weighting_scheme calc
_refine_ls_wR_factor_gt 0.0495
_refine_ls_wR_factor_ref 0.0511
_reflns_number_gt 10028
_reflns_number_total 11219
_reflns_threshold_expression 'I > 2\s(I)'
_cod_data_source_file c6dt01843b3.cif
_cod_data_source_block ks294sq
_cod_depositor_comments 'Adding full bibliography for 7039384--7039397.cif.'
_cod_database_code 7039389
_shelx_shelxl_version_number 2014/7
_shelx_space_group_comment
;
The symmetry employed for this shelxl refinement is uniquely defined
by the following loop, which should always be used as a source of
symmetry information in preference to the above space-group names.
They are only intended as comments.
;

loop_
_space_group_symop_operation_xyz
'x, y, z'
'-x+1/2, y+1/2, -z+1/2'
'-x, -y, -z'
'x-1/2, -y-1/2, z-1/2'

loop_
_atom_site_label
_atom_site_type_symbol
_atom_site_fract_x
_atom_site_fract_y
_atom_site_fract_z
_atom_site_U_iso_or_equiv
_atom_site_adp_type
_atom_site_occupancy
_atom_site_site_symmetry_order
_atom_site_calc_flag
_atom_site_refinement_flags_posn
_atom_site_refinement_flags_adp
Ag1 Ag 0.89333(2) 0.14964(2) 0.03320(2) 0.01924(4) Uani 1 1 d . .
Ag2 Ag 0.64062(2) 0.26344(2) -0.18167(2) 0.03121(4) Uani 1 1 d . .
Fe1 Fe 0.82409(2) 0.06689(2) 0.29710(2) 0.02261(6) Uani 1 1 d . .
P1 P 1.08345(4) 0.12618(2) -0.04256(3) 0.01896(9) Uani 1 1 d . .
N1 N 1.1301(2) 0.02233(7) 0.43560(18) 0.0583(6) Uani 1 1 d . .
C101 C 1.0495(2) 0.17332(6) -0.40756(16) 0.0318(4) Uani 1 1 d . .
C102 C 1.0861(2) 0.19267(6) -0.31677(17) 0.0350(5) Uani 1 1 d . .
H102 H 1.1655 0.2027 -0.3011 0.042 Uiso 1 1 calc R U
C103 C 0.9825(2) 0.19402(6) -0.25513(16) 0.0339(5) Uani 1 1 d . .
H103 H 0.9802 0.2053 -0.1905 0.041 Uiso 1 1 calc R U
C104 C 0.8829(2) 0.17588(6) -0.30566(16) 0.0339(5) Uani 1 1 d . .
H104 H 0.8023 0.1730 -0.2806 0.041 Uiso 1 1 calc R U
C105 C 0.9226(2) 0.16281(6) -0.39935(16) 0.0326(5) Uani 1 1 d . .
H105 H 0.8741 0.1495 -0.4481 0.039 Uiso 1 1 calc R U
C106 C 1.07694(17) 0.10548(6) -0.16618(14) 0.0241(4) Uani 1 1 d . .
C107 C 0.96803(19) 0.08777(6) -0.20795(15) 0.0276(4) Uani 1 1 d . .
H107 H 0.8910 0.0853 -0.1765 0.033 Uiso 1 1 calc R U
C108 C 0.9969(2) 0.07455(6) -0.30550(16) 0.0362(5) Uani 1 1 d . .
H108 H 0.9419 0.0617 -0.3504 0.043 Uiso 1 1 calc R U
C109 C 1.1203(2) 0.08373(6) -0.32400(16) 0.0386(5) Uani 1 1 d . .
H109 H 1.1626 0.0782 -0.3836 0.046 Uiso 1 1 calc R U
C110 C 1.1711(2) 0.10256(6) -0.23891(15) 0.0321(5) Uani 1 1 d . .
H110 H 1.2532 0.1117 -0.2314 0.039 Uiso 1 1 calc R U
C111 C 1.1270(2) 0.16488(7) -0.48934(17) 0.0374(5) Uani 1 1 d . .
C112 C 1.20526(16) 0.16406(6) -0.04199(14) 0.0247(4) Uani 1 1 d . .
C113 C 1.17246(19) 0.20434(6) -0.02992(18) 0.0360(5) Uani 1 1 d . .
H113 H 1.0884 0.2115 -0.0256 0.043 Uiso 1 1 calc R U
C114 C 1.2616(2) 0.23424(7) -0.0241(2) 0.0522(7) Uani 1 1 d . .
H114 H 1.2383 0.2618 -0.0173 0.063 Uiso 1 1 calc R U
C115 C 1.3839(2) 0.22405(8) -0.0280(2) 0.0527(7) Uani 1 1 d . .
H115 H 1.4448 0.2445 -0.0223 0.063 Uiso 1 1 calc R U
C116 C 1.4176(2) 0.18429(7) -0.0401(2) 0.0462(6) Uani 1 1 d . .
H116 H 1.5019 0.1774 -0.0439 0.055 Uiso 1 1 calc R U
C117 C 1.32910(18) 0.15408(7) -0.04686(17) 0.0340(5) Uani 1 1 d . .
H117 H 1.3531 0.1266 -0.0548 0.041 Uiso 1 1 calc R U
C118 C 1.14858(15) 0.08473(5) 0.03068(14) 0.0213(4) Uani 1 1 d . .
C119 C 1.18093(18) 0.09264(6) 0.12870(15) 0.0297(4) Uani 1 1 d . .
H119 H 1.1764 0.1195 0.1534 0.036 Uiso 1 1 calc R U
C120 C 1.21959(19) 0.06160(7) 0.19027(16) 0.0357(5) Uani 1 1 d . .
H120 H 1.2421 0.0673 0.2568 0.043 Uiso 1 1 calc R U
C121 C 1.2256(2) 0.02230(7) 0.15526(17) 0.0389(5) Uani 1 1 d . .
H121 H 1.2525 0.0011 0.1975 0.047 Uiso 1 1 calc R U
C122 C 1.1924(2) 0.01421(7) 0.05932(18) 0.0423(6) Uani 1 1 d . .
H122 H 1.1953 -0.0128 0.0354 0.051 Uiso 1 1 calc R U
C123 C 1.1545(2) 0.04529(6) -0.00332(16) 0.0330(5) Uani 1 1 d . .
H123 H 1.1325 0.0394 -0.0699 0.040 Uiso 1 1 calc R U
Fe2 Fe 1.02576(3) 0.13539(2) -0.29156(2) 0.02405(6) Uani 1 1 d . .
P2 P 0.71204(4) 0.11161(2) 0.08518(3) 0.01797(9) Uani 1 1 d . .
N2 N 1.1888(2) 0.15889(7) -0.55510(16) 0.0529(6) Uani 1 1 d . .
C201 C 0.9503(2) 0.07165(6) 0.40696(15) 0.0328(5) Uani 1 1 d . .
C202 C 0.9549(2) 0.10690(6) 0.34504(15) 0.0333(5) Uani 1 1 d . .
H202 H 1.0234 0.1160 0.3083 0.040 Uiso 1 1 calc R U
C203 C 0.8388(2) 0.12552(6) 0.34891(16) 0.0365(5) Uani 1 1 d . .
H203 H 0.8156 0.1496 0.3154 0.044 Uiso 1 1 calc R U
C204 C 0.7622(2) 0.10219(7) 0.41130(16) 0.0397(5) Uani 1 1 d . .
H204 H 0.6792 0.1080 0.4263 0.048 Uiso 1 1 calc R U
C205 C 0.8303(2) 0.06879(7) 0.44741(15) 0.0374(5) Uani 1 1 d . .
H205 H 0.8015 0.0483 0.4906 0.045 Uiso 1 1 calc R U
C206 C 0.74731(16) 0.06758(5) 0.15906(13) 0.0204(4) Uani 1 1 d . .
C207 C 0.67480(18) 0.04414(6) 0.22556(15) 0.0286(4) Uani 1 1 d . .
H207 H 0.5917 0.0491 0.2418 0.034 Uiso 1 1 calc R U
C208 C 0.7489(2) 0.01213(6) 0.26302(16) 0.0332(5) Uani 1 1 d . .
H208 H 0.7236 -0.0080 0.3086 0.040 Uiso 1 1 calc R U
C209 C 0.8664(2) 0.01536(6) 0.22100(15) 0.0301(4) Uani 1 1 d . .
H209 H 0.9337 -0.0022 0.2335 0.036 Uiso 1 1 calc R U
C210 C 0.86658(17) 0.04933(5) 0.15695(14) 0.0229(4) Uani 1 1 d . .
H210 H 0.9341 0.0584 0.1191 0.027 Uiso 1 1 calc R U
C211 C 1.0499(2) 0.04386(7) 0.42214(17) 0.0407(5) Uani 1 1 d . .
C212 C 0.62305(15) 0.09081(5) -0.01828(14) 0.0216(4) Uani 1 1 d . .
C213 C 0.64543(19) 0.10631(7) -0.11201(15) 0.0331(5) Uani 1 1 d . .
H213 H 0.7035 0.1275 -0.1198 0.040 Uiso 1 1 calc R U
C214 C 0.5836(2) 0.09114(8) -0.19444(17) 0.0474(6) Uani 1 1 d . .
H214 H 0.6004 0.1017 -0.2583 0.057 Uiso 1 1 calc R U
C215 C 0.4980(2) 0.06082(7) -0.18340(18) 0.0450(6) Uani 1 1 d . .
H215 H 0.4558 0.0505 -0.2397 0.054 Uiso 1 1 calc R U
C216 C 0.47355(19) 0.04554(6) -0.09117(17) 0.0343(5) Uani 1 1 d . .
H216 H 0.4137 0.0249 -0.0839 0.041 Uiso 1 1 calc R U
C217 C 0.53589(17) 0.06008(6) -0.00856(16) 0.0269(4) Uani 1 1 d . .
H217 H 0.5193 0.0491 0.0548 0.032 Uiso 1 1 calc R U
C218 C 0.60388(17) 0.14117(6) 0.15758(15) 0.0252(4) Uani 1 1 d . .
C219 C 0.6432(2) 0.17947(6) 0.18843(19) 0.0402(5) Uani 1 1 d . .
H219 H 0.7212 0.1892 0.1689 0.048 Uiso 1 1 calc R U
C220 C 0.5692(3) 0.20327(8) 0.2472(2) 0.0615(8) Uani 1 1 d . .
H220 H 0.5973 0.2289 0.2695 0.074 Uiso 1 1 calc R U
C221 C 0.4540(3) 0.18959(9) 0.2735(3) 0.0673(9) Uani 1 1 d . .
H221 H 0.4019 0.2064 0.3116 0.081 Uiso 1 1 calc R U
C222 C 0.4148(2) 0.15195(9) 0.2448(2) 0.0549(7) Uani 1 1 d . .
H222 H 0.3368 0.1424 0.2647 0.066 Uiso 1 1 calc R U
C223 C 0.48950(19) 0.12785(7) 0.18670(19) 0.0417(6) Uani 1 1 d . .
H223 H 0.4617 0.1018 0.1666 0.050 Uiso 1 1 calc R U
C50 C 0.74543(19) 0.22669(6) -0.09222(16) 0.0306(4) Uani 1 1 d . .
N50 N 0.80543(16) 0.20578(5) -0.04566(14) 0.0343(4) Uani 1 1 d . .
C60 C 0.53456(19) 0.29670(6) -0.27794(15) 0.0308(4) Uani 1 1 d . .
N60 N 0.47586(17) 0.31472(5) -0.33199(13) 0.0342(4) Uani 1 1 d . .

loop_
_atom_site_aniso_label
_atom_site_aniso_U_11
_atom_site_aniso_U_22
_atom_site_aniso_U_33
_atom_site_aniso_U_23
_atom_site_aniso_U_13
_atom_site_aniso_U_12
Ag1 0.01807(6) 0.01717(6) 0.02240(7) 0.00002(5) -0.00415(5) 0.00008(5)
Ag2 0.03308(8) 0.02886(8) 0.03155(9) 0.00964(6) -0.00697(6) 0.00897(6)
Fe1 0.02932(14) 0.01909(13) 0.01932(13) 0.00094(10) -0.00579(11) -0.00118(10)
P1 0.0182(2) 0.0185(2) 0.0202(2) 0.00095(17) -0.00274(17) 0.00092(17)
N1 0.0500(13) 0.0604(14) 0.0642(16) 0.0263(12) -0.0182(11) 0.0012(11)
C101 0.0406(11) 0.0254(10) 0.0294(11) 0.0081(8) -0.0007(9) -0.0008(8)
C102 0.0419(12) 0.0227(10) 0.0402(12) 0.0003(9) -0.0016(10) -0.0038(9)
C103 0.0471(12) 0.0208(10) 0.0339(11) -0.0012(8) -0.0019(10) 0.0052(9)
C104 0.0343(11) 0.0292(11) 0.0382(12) 0.0068(9) -0.0013(9) 0.0085(9)
C105 0.0392(11) 0.0279(10) 0.0307(11) 0.0083(8) -0.0097(9) 0.0041(9)
C106 0.0303(10) 0.0211(9) 0.0207(9) 0.0015(7) -0.0031(8) 0.0055(7)
C107 0.0381(11) 0.0194(9) 0.0251(10) 0.0038(8) -0.0067(8) -0.0016(8)
C108 0.0639(15) 0.0187(9) 0.0258(11) -0.0001(8) -0.0123(10) 0.0026(9)
C109 0.0629(15) 0.0292(11) 0.0236(11) 0.0016(8) 0.0024(10) 0.0188(10)
C110 0.0362(11) 0.0339(11) 0.0262(10) 0.0034(8) 0.0019(9) 0.0125(9)
C111 0.0436(12) 0.0374(12) 0.0311(12) 0.0071(9) -0.0023(10) -0.0070(10)
C112 0.0213(9) 0.0247(9) 0.0282(10) 0.0033(8) -0.0016(7) -0.0032(7)
C113 0.0259(10) 0.0273(11) 0.0547(14) 0.0019(10) -0.0002(10) -0.0019(8)
C114 0.0397(13) 0.0266(12) 0.090(2) -0.0002(12) 0.0024(13) -0.0065(10)
C115 0.0360(12) 0.0396(13) 0.082(2) 0.0057(13) -0.0030(13) -0.0173(10)
C116 0.0239(10) 0.0442(14) 0.0704(18) 0.0119(12) -0.0014(11) -0.0051(9)
C117 0.0251(9) 0.0332(11) 0.0437(13) 0.0063(9) -0.0002(9) 0.0013(8)
C118 0.0167(8) 0.0234(9) 0.0238(9) 0.0046(7) -0.0006(7) 0.0024(7)
C119 0.0333(10) 0.0260(10) 0.0297(11) 0.0012(8) -0.0096(8) -0.0009(8)
C120 0.0362(11) 0.0416(12) 0.0292(11) 0.0086(9) -0.0104(9) -0.0009(9)
C121 0.0396(12) 0.0352(12) 0.0419(13) 0.0178(10) -0.0034(10) 0.0089(9)
C122 0.0603(15) 0.0249(11) 0.0416(13) 0.0032(9) -0.0014(11) 0.0134(10)
C123 0.0445(12) 0.0279(10) 0.0265(11) -0.0018(8) -0.0017(9) 0.0098(9)
Fe2 0.03119(14) 0.01935(13) 0.02152(14) 0.00180(10) -0.00371(11) 0.00232(11)
P2 0.0170(2) 0.0173(2) 0.0195(2) -0.00099(17) -0.00347(17) 0.00068(16)
N2 0.0515(13) 0.0683(15) 0.0389(12) 0.0030(11) 0.0056(10) -0.0132(11)
C201 0.0430(12) 0.0318(11) 0.0234(10) 0.0017(8) -0.0156(9) -0.0056(9)
C202 0.0445(12) 0.0272(10) 0.0280(11) -0.0024(8) -0.0121(9) -0.0084(9)
C203 0.0592(14) 0.0240(10) 0.0261(11) -0.0060(8) -0.0104(10) 0.0007(10)
C204 0.0503(13) 0.0423(13) 0.0263(11) -0.0106(10) -0.0020(10) 0.0053(10)
C205 0.0517(13) 0.0414(12) 0.0190(10) 0.0007(9) -0.0062(9) -0.0054(10)
C206 0.0229(8) 0.0186(8) 0.0196(9) -0.0009(7) -0.0051(7) -0.0017(7)
C207 0.0277(9) 0.0311(10) 0.0269(10) 0.0020(8) -0.0037(8) -0.0084(8)
C208 0.0470(12) 0.0210(10) 0.0313(11) 0.0056(8) -0.0091(9) -0.0105(9)
C209 0.0422(11) 0.0171(9) 0.0309(11) -0.0020(8) -0.0093(9) 0.0038(8)
C210 0.0277(9) 0.0194(9) 0.0215(9) -0.0034(7) -0.0043(7) 0.0017(7)
C211 0.0456(13) 0.0419(13) 0.0342(12) 0.0110(10) -0.0142(10) -0.0112(11)
C212 0.0183(8) 0.0218(9) 0.0245(10) -0.0016(7) -0.0067(7) 0.0027(7)
C213 0.0343(11) 0.0373(12) 0.0277(11) 0.0020(9) -0.0077(9) -0.0092(9)
C214 0.0566(15) 0.0591(16) 0.0261(12) 0.0044(11) -0.0159(11) -0.0140(12)
C215 0.0483(13) 0.0474(14) 0.0389(13) -0.0078(11) -0.0255(11) -0.0076(11)
C216 0.0303(10) 0.0254(10) 0.0470(13) -0.0063(9) -0.0141(9) -0.0031(8)
C217 0.0259(9) 0.0214(9) 0.0334(11) -0.0006(8) -0.0050(8) 0.0000(7)
C218 0.0227(9) 0.0245(9) 0.0285(10) -0.0029(8) -0.0011(8) 0.0067(7)
C219 0.0396(12) 0.0233(10) 0.0579(15) -0.0017(10) 0.0099(11) 0.0053(9)
C220 0.0579(16) 0.0307(13) 0.096(2) -0.0174(14) 0.0204(16) 0.0088(12)
C221 0.0460(15) 0.0568(17) 0.100(3) -0.0299(17) 0.0221(16) 0.0181(13)
C222 0.0246(11) 0.0677(18) 0.0726(19) -0.0270(15) 0.0115(11) 0.0018(11)
C223 0.0265(10) 0.0444(13) 0.0544(15) -0.0180(11) 0.0037(10) -0.0023(9)
C50 0.0324(10) 0.0250(10) 0.0343(11) 0.0071(9) -0.0029(9) 0.0041(8)
N50 0.0367(9) 0.0281(9) 0.0378(10) 0.0090(8) -0.0039(8) 0.0073(7)
C60 0.0364(11) 0.0268(10) 0.0293(11) 0.0038(8) -0.0034(9) 0.0058(8)
N60 0.0407(10) 0.0320(9) 0.0297(9) 0.0056(8) -0.0076(8) 0.0079(8)

loop_
_atom_type_symbol
_atom_type_description
_atom_type_scat_dispersion_real
_atom_type_scat_dispersion_imag
_atom_type_scat_source
C C 0.0033 0.0016 'International Tables Vol C Tables 4.2.6.8 and 6.1.1.4'
H H 0.0000 0.0000 'International Tables Vol C Tables 4.2.6.8 and 6.1.1.4'
N N 0.0061 0.0033 'International Tables Vol C Tables 4.2.6.8 and 6.1.1.4'
P P 0.1023 0.0942 'International Tables Vol C Tables 4.2.6.8 and 6.1.1.4'
Fe Fe 0.3463 0.8444 'International Tables Vol C Tables 4.2.6.8 and 6.1.1.4'
Ag Ag -0.8971 1.1015 'International Tables Vol C Tables 4.2.6.8 and 6.1.1.4'

loop_
_geom_angle_atom_site_label_1
_geom_angle_atom_site_label_2
_geom_angle_atom_site_label_3
_geom_angle
_geom_angle_site_symmetry_1
_geom_angle_site_symmetry_3
N50 Ag1 N60 96.27(6) . 4_666
N50 Ag1 P1 113.93(5) . .
N60 Ag1 P1 99.41(5) 4_666 .
N50 Ag1 P2 102.02(5) . .
N60 Ag1 P2 109.87(5) 4_666 .
P1 Ag1 P2 130.300(16) . .
C60 Ag2 C50 175.86(8) . .
C201 Fe1 C207 156.38(8) . .
C201 Fe1 C205 41.18(9) . .
C207 Fe1 C205 120.43(9) . .
C201 Fe1 C208 120.34(8) . .
C207 Fe1 C208 40.90(8) . .
C205 Fe1 C208 105.25(9) . .
C201 Fe1 C206 160.52(8) . .
C207 Fe1 C206 41.17(7) . .
C205 Fe1 C206 157.53(8) . .
C208 Fe1 C206 69.01(8) . .
C201 Fe1 C210 123.06(8) . .
C207 Fe1 C210 68.93(8) . .
C205 Fe1 C210 158.67(8) . .
C208 Fe1 C210 68.40(8) . .
C206 Fe1 C210 41.20(7) . .
C201 Fe1 C209 106.20(8) . .
C207 Fe1 C209 68.65(8) . .
C205 Fe1 C209 121.53(9) . .
C208 Fe1 C209 40.46(9) . .
C206 Fe1 C209 68.98(7) . .
C210 Fe1 C209 40.63(8) . .
C201 Fe1 C202 41.31(8) . .
C207 Fe1 C202 160.73(8) . .
C205 Fe1 C202 69.31(9) . .
C208 Fe1 C202 157.43(9) . .
C206 Fe1 C202 124.21(8) . .
C210 Fe1 C202 108.31(8) . .
C209 Fe1 C202 122.50(9) . .
C201 Fe1 C204 68.30(9) . .
C207 Fe1 C204 107.47(9) . .
C205 Fe1 C204 40.50(9) . .
C208 Fe1 C204 122.64(10) . .
C206 Fe1 C204 123.13(8) . .
C210 Fe1 C204 159.91(8) . .
C209 Fe1 C204 158.20(9) . .
C202 Fe1 C204 68.19(10) . .
C201 Fe1 C203 68.16(9) . .
C207 Fe1 C203 124.60(9) . .
C205 Fe1 C203 68.31(9) . .
C208 Fe1 C203 159.91(10) . .
C206 Fe1 C203 109.26(8) . .
C210 Fe1 C203 124.36(8) . .
C209 Fe1 C203 159.16(9) . .
C202 Fe1 C203 40.11(9) . .
C204 Fe1 C203 40.33(9) . .
C106 P1 C112 106.61(9) . .
C106 P1 C118 103.24(8) . .
C112 P1 C118 103.39(8) . .
C106 P1 Ag1 118.73(6) . .
C112 P1 Ag1 113.64(6) . .
C118 P1 Ag1 109.69(6) . .
C111 C101 C105 126.4(2) . .
C111 C101 C102 125.9(2) . .
C105 C101 C102 107.62(19) . .
C111 C101 Fe2 124.09(15) . .
C105 C101 Fe2 70.10(11) . .
C102 C101 Fe2 69.54(12) . .
C103 C102 C101 107.50(19) . .
C103 C102 Fe2 70.62(12) . .
C101 C102 Fe2 68.99(11) . .
C103 C102 H102 126.3 . .
C101 C102 H102 126.3 . .
Fe2 C102 H102 125.7 . .
C102 C103 C104 108.54(19) . .
C102 C103 Fe2 68.99(12) . .
C104 C103 Fe2 70.21(12) . .
C102 C103 H103 125.7 . .
C104 C103 H103 125.7 . .
Fe2 C103 H103 126.6 . .
C105 C104 C103 108.84(19) . .
C105 C104 Fe2 69.27(11) . .
C103 C104 Fe2 69.67(12) . .
C105 C104 H104 125.6 . .
C103 C104 H104 125.6 . .
Fe2 C104 H104 127.1 . .
C104 C105 C101 107.49(19) . .
C104 C105 Fe2 70.56(12) . .
C101 C105 Fe2 68.69(11) . .
C104 C105 H105 126.3 . .
C101 C105 H105 126.3 . .
Fe2 C105 H105 126.1 . .
C110 C106 C107 107.40(17) . .
C110 C106 P1 129.68(15) . .
C107 C106 P1 122.92(15) . .
C110 C106 Fe2 69.74(11) . .
C107 C106 Fe2 69.54(10) . .
P1 C106 Fe2 126.49(10) . .
C108 C107 C106 107.42(19) . .
C108 C107 Fe2 69.64(11) . .
C106 C107 Fe2 69.21(11) . .
C108 C107 H107 126.3 . .
C106 C107 H107 126.3 . .
Fe2 C107 H107 126.4 . .
C109 C108 C107 108.56(19) . .
C109 C108 Fe2 69.93(12) . .
C107 C108 Fe2 69.43(11) . .
C109 C108 H108 125.7 . .
C107 C108 H108 125.7 . .
Fe2 C108 H108 126.5 . .
C108 C109 C110 108.56(19) . .
C108 C109 Fe2 69.84(12) . .
C110 C109 Fe2 69.71(12) . .
C108 C109 H109 125.7 . .
C110 C109 H109 125.7 . .
Fe2 C109 H109 126.3 . .
C109 C110 C106 108.06(19) . .
C109 C110 Fe2 69.75(12) . .
C106 C110 Fe2 69.17(11) . .
C109 C110 H110 126.0 . .
C106 C110 H110 126.0 . .
Fe2 C110 H110 126.7 . .
N2 C111 C101 178.7(3) . .
C113 C112 C117 118.94(18) . .
C113 C112 P1 117.97(14) . .
C117 C112 P1 122.96(15) . .
C112 C113 C114 120.5(2) . .
C112 C113 H113 119.8 . .
C114 C113 H113 119.8 . .
C115 C114 C113 120.2(2) . .
C115 C114 H114 119.9 . .
C113 C114 H114 119.9 . .
C116 C115 C114 119.9(2) . .
C116 C115 H115 120.0 . .
C114 C115 H115 120.0 . .
C115 C116 C117 120.5(2) . .
C115 C116 H116 119.8 . .
C117 C116 H116 119.8 . .
C116 C117 C112 120.0(2) . .
C116 C117 H117 120.0 . .
C112 C117 H117 120.0 . .
C123 C118 C119 118.74(17) . .
C123 C118 P1 122.96(15) . .
C119 C118 P1 117.91(14) . .
C120 C119 C118 120.40(19) . .
C120 C119 H119 119.8 . .
C118 C119 H119 119.8 . .
C121 C120 C119 120.3(2) . .
C121 C120 H120 119.8 . .
C119 C120 H120 119.8 . .
C122 C121 C120 119.62(19) . .
C122 C121 H121 120.2 . .
C120 C121 H121 120.2 . .
C121 C122 C123 120.5(2) . .
C121 C122 H122 119.8 . .
C123 C122 H122 119.8 . .
C118 C123 C122 120.5(2) . .
C118 C123 H123 119.8 . .
C122 C123 H123 119.8 . .
C101 Fe2 C102 41.47(9) . .
C101 Fe2 C106 155.34(8) . .
C102 Fe2 C106 120.31(8) . .
C101 Fe2 C107 161.47(8) . .
C102 Fe2 C107 155.86(9) . .
C106 Fe2 C107 41.24(8) . .
C101 Fe2 C108 123.90(9) . .
C102 Fe2 C108 161.81(9) . .
C106 Fe2 C108 68.91(8) . .
C107 Fe2 C108 40.92(8) . .
C101 Fe2 C110 119.58(9) . .
C102 Fe2 C110 107.51(9) . .
C106 Fe2 C110 41.09(8) . .
C107 Fe2 C110 68.92(8) . .
C108 Fe2 C110 68.20(9) . .
C101 Fe2 C109 106.37(9) . .
C102 Fe2 C109 125.17(10) . .
C106 Fe2 C109 68.79(8) . .
C107 Fe2 C109 68.55(9) . .
C108 Fe2 C109 40.23(10) . .
C110 Fe2 C109 40.54(9) . .
C101 Fe2 C105 41.21(8) . .
C102 Fe2 C105 69.22(9) . .
C106 Fe2 C105 162.46(8) . .
C107 Fe2 C105 124.45(8) . .
C108 Fe2 C105 106.66(9) . .
C110 Fe2 C105 154.63(9) . .
C109 Fe2 C105 119.51(9) . .
C101 Fe2 C103 68.52(9) . .
C102 Fe2 C103 40.39(9) . .
C106 Fe2 C103 108.66(8) . .
C107 Fe2 C103 121.42(9) . .
C108 Fe2 C103 156.07(10) . .
C110 Fe2 C103 126.59(9) . .
C109 Fe2 C103 162.96(10) . .
C105 Fe2 C103 68.10(9) . .
C101 Fe2 C104 68.23(9) . .
C102 Fe2 C104 68.06(9) . .
C106 Fe2 C104 126.40(8) . .
C107 Fe2 C104 108.33(9) . .
C108 Fe2 C104 120.93(9) . .
C110 Fe2 C104 163.77(9) . .
C109 Fe2 C104 154.78(9) . .
C105 Fe2 C104 40.17(9) . .
C103 Fe2 C104 40.11(9) . .
C206 P2 C218 105.68(9) . .
C206 P2 C212 103.27(8) . .
C218 P2 C212 105.66(8) . .
C206 P2 Ag1 113.78(6) . .
C218 P2 Ag1 114.04(6) . .
C212 P2 Ag1 113.41(6) . .
C205 C201 C202 108.33(19) . .
C205 C201 C211 126.8(2) . .
C202 C201 C211 124.8(2) . .
C205 C201 Fe1 69.84(12) . .
C202 C201 Fe1 70.24(11) . .
C211 C201 Fe1 124.38(16) . .
C203 C202 C201 107.2(2) . .
C203 C202 Fe1 70.68(12) . .
C201 C202 Fe1 68.45(11) . .
C203 C202 H202 126.4 . .
C201 C202 H202 126.4 . .
Fe1 C202 H202 126.0 . .
C202 C203 C204 108.60(19) . .
C202 C203 Fe1 69.21(11) . .
C204 C203 Fe1 69.41(12) . .
C202 C203 H203 125.7 . .
C204 C203 H203 125.7 . .
Fe1 C203 H203 127.3 . .
C205 C204 C203 108.5(2) . .
C205 C204 Fe1 68.98(12) . .
C203 C204 Fe1 70.26(12) . .
C205 C204 H204 125.7 . .
C203 C204 H204 125.7 . .
Fe1 C204 H204 126.6 . .
C204 C205 C201 107.3(2) . .
C204 C205 Fe1 70.52(12) . .
C201 C205 Fe1 68.98(12) . .
C204 C205 H205 126.4 . .
C201 C205 H205 126.4 . .
Fe1 C205 H205 125.7 . .
C207 C206 C210 106.98(16) . .
C207 C206 P2 131.91(14) . .
C210 C206 P2 121.11(14) . .
C207 C206 Fe1 69.13(10) . .
C210 C206 Fe1 69.42(10) . .
P2 C206 Fe1 126.85(9) . .
C208 C207 C206 108.09(18) . .
C208 C207 Fe1 69.80(11) . .
C206 C207 Fe1 69.70(10) . .
C208 C207 H207 126.0 . .
C206 C207 H207 126.0 . .
Fe1 C207 H207 126.1 . .
C209 C208 C207 108.43(18) . .
C209 C208 Fe1 70.02(11) . .
C207 C208 Fe1 69.30(11) . .
C209 C208 H208 125.8 . .
C207 C208 H208 125.8 . .
Fe1 C208 H208 126.5 . .
C208 C209 C210 108.21(17) . .
C208 C209 Fe1 69.53(12) . .
C210 C209 Fe1 69.50(11) . .
C208 C209 H209 125.9 . .
C210 C209 H209 125.9 . .
Fe1 C209 H209 126.6 . .
C209 C210 C206 108.30(17) . .
C209 C210 Fe1 69.87(11) . .
C206 C210 Fe1 69.38(10) . .
C209 C210 H210 125.9 . .
C206 C210 H210 125.9 . .
Fe1 C210 H210 126.5 . .
N1 C211 C201 178.6(3) . .
C213 C212 C217 118.58(17) . .
C213 C212 P2 117.52(14) . .
C217 C212 P2 123.89(15) . .
C212 C213 C214 120.6(2) . .
C212 C213 H213 119.7 . .
C214 C213 H213 119.7 . .
C215 C214 C213 119.9(2) . .
C215 C214 H214 120.0 . .
C213 C214 H214 120.0 . .
C216 C215 C214 120.2(2) . .
C216 C215 H215 119.9 . .
C214 C215 H215 119.9 . .
C215 C216 C217 120.3(2) . .
C215 C216 H216 119.8 . .
C217 C216 H216 119.8 . .
C216 C217 C212 120.29(19) . .
C216 C217 H217 119.9 . .
C212 C217 H217 119.9 . .
C223 C218 C219 118.53(19) . .
C223 C218 P2 124.91(16) . .
C219 C218 P2 116.51(15) . .
C220 C219 C218 120.4(2) . .
C220 C219 H219 119.8 . .
C218 C219 H219 119.8 . .
C219 C220 C221 119.9(2) . .
C219 C220 H220 120.1 . .
C221 C220 H220 120.1 . .
C222 C221 C220 120.3(2) . .
C222 C221 H221 119.9 . .
C220 C221 H221 119.9 . .
C221 C222 C223 119.9(2) . .
C221 C222 H222 120.1 . .
C223 C222 H222 120.1 . .
C218 C223 C222 120.9(2) . .
C218 C223 H223 119.5 . .
C222 C223 H223 119.5 . .
N50 C50 Ag2 177.5(2) . .
C50 N50 Ag1 164.68(17) . .
N60 C60 Ag2 179.2(2) . .
C60 N60 Ag1 167.00(18) . 4_565

loop_
_geom_bond_atom_site_label_1
_geom_bond_atom_site_label_2
_geom_bond_distance
_geom_bond_site_symmetry_2
Ag1 N50 2.3411(16) .
Ag1 N60 2.3435(17) 4_666
Ag1 P1 2.4489(5) .
Ag1 P2 2.4527(5) .
Ag2 C60 2.053(2) .
Ag2 C50 2.0548(19) .
Fe1 C201 2.0228(19) .
Fe1 C207 2.0317(19) .
Fe1 C205 2.034(2) .
Fe1 C208 2.0383(19) .
Fe1 C206 2.0393(17) .
Fe1 C210 2.0398(19) .
Fe1 C209 2.0447(19) .
Fe1 C202 2.047(2) .
Fe1 C204 2.055(2) .
Fe1 C203 2.066(2) .
P1 C106 1.8074(19) .
P1 C112 1.8262(19) .
P1 C118 1.8304(18) .
N1 C211 1.141(3) .
C101 C111 1.426(3) .
C101 C105 1.433(3) .
C101 C102 1.438(3) .
C101 Fe2 2.027(2) .
C102 C103 1.412(3) .
C102 Fe2 2.034(2) .
C102 H102 0.9500 .
C103 C104 1.412(3) .
C103 Fe2 2.055(2) .
C103 H103 0.9500 .
C104 C105 1.411(3) .
C104 Fe2 2.062(2) .
C104 H104 0.9500 .
C105 Fe2 2.045(2) .
C105 H105 0.9500 .
C106 C110 1.432(3) .
C106 C107 1.436(3) .
C106 Fe2 2.0363(18) .
C107 C108 1.428(3) .
C107 Fe2 2.0408(19) .
C107 H107 0.9500 .
C108 C109 1.406(3) .
C108 Fe2 2.044(2) .
C108 H108 0.9500 .
C109 C110 1.417(3) .
C109 Fe2 2.045(2) .
C109 H109 0.9500 .
C110 Fe2 2.044(2) .
C110 H110 0.9500 .
C111 N2 1.139(3) .
C112 C113 1.388(3) .
C112 C117 1.394(3) .
C113 C114 1.389(3) .
C113 H113 0.9500 .
C114 C115 1.378(3) .
C114 H114 0.9500 .
C115 C116 1.375(4) .
C115 H115 0.9500 .
C116 C117 1.392(3) .
C116 H116 0.9500 .
C117 H117 0.9500 .
C118 C123 1.384(3) .
C118 C119 1.394(3) .
C119 C120 1.385(3) .
C119 H119 0.9500 .
C120 C121 1.384(3) .
C120 H120 0.9500 .
C121 C122 1.370(3) .
C121 H121 0.9500 .
C122 C123 1.392(3) .
C122 H122 0.9500 .
C123 H123 0.9500 .
P2 C206 1.8046(18) .
P2 C218 1.8244(19) .
P2 C212 1.8299(18) .
C201 C205 1.427(3) .
C201 C202 1.436(3) .
C201 C211 1.437(3) .
C202 C203 1.410(3) .
C202 H202 0.9500 .
C203 C204 1.421(3) .
C203 H203 0.9500 .
C204 C205 1.415(3) .
C204 H204 0.9500 .
C205 H205 0.9500 .
C206 C207 1.431(3) .
C206 C210 1.435(2) .
C207 C208 1.422(3) .
C207 H207 0.9500 .
C208 C209 1.412(3) .
C208 H208 0.9500 .
C209 C210 1.418(3) .
C209 H209 0.9500 .
C210 H210 0.9500 .
C212 C213 1.391(3) .
C212 C217 1.399(3) .
C213 C214 1.391(3) .
C213 H213 0.9500 .
C214 C215 1.379(3) .
C214 H214 0.9500 .
C215 C216 1.374(3) .
C215 H215 0.9500 .
C216 C217 1.389(3) .
C216 H216 0.9500 .
C217 H217 0.9500 .
C218 C223 1.385(3) .
C218 C219 1.399(3) .
C219 C220 1.384(3) .
C219 H219 0.9500 .
C220 C221 1.386(4) .
C220 H220 0.9500 .
C221 C222 1.370(4) .
C221 H221 0.9500 .
C222 C223 1.389(3) .
C222 H222 0.9500 .
C223 H223 0.9500 .
C50 N50 1.138(3) .
C60 N60 1.136(3) .
N60 Ag1 2.3436(17) 4_565

loop_
_platon_squeeze_void_nr
_platon_squeeze_void_average_x
_platon_squeeze_void_average_y
_platon_squeeze_void_average_z
_platon_squeeze_void_volume
_platon_squeeze_void_count_electrons
_platon_squeeze_void_content
1 -0.000 0.500 -0.000 438 124 ' '
2 0.500 -0.000 0.500 438 124 ' '
